data_4507143
loop_
_publ_author_name
'Pernik, Indrek'
'Hooper, Joel F.'
'Chaplin, Adrian B.'
'Weller, Andrew S.'
'Willis, Michael C.'

_publ_section_title
;
 Exploring Small Bite-Angle Ligands for the Rhodium-Catalyzed
 Intermolecular Hydroacylation of \b-S-Substituted Aldehydes with 1-Octene
 and 1-Octyne
;
_journal_issue 12
_journal_name_full 'ACS Catalysis'
_journal_page_first 2779
_journal_paper_doi 10.1021/cs300541m
_journal_volume 2
_journal_year 2012
_chemical_formula_moiety 'C32 H12 B F24, C21 H39 N O P2 Rh S'
_chemical_formula_sum 'C53 H51 B F24 N O P2 Rh S'
_chemical_formula_weight 1381.67
_chemical_melting_point ?
_space_group_IT_number 2
_symmetry_cell_setting triclinic
_symmetry_space_group_name_Hall '-P 1'
_symmetry_space_group_name_H-M 'P -1'
_atom_sites_solution_hydrogens geom
_atom_sites_solution_primary direct
_atom_sites_solution_secondary difmap
_audit_creation_method SHELXL-97
_cell_angle_alpha 103.6034(7)
_cell_angle_beta 109.8639(8)
_cell_angle_gamma 98.8340(7)
_cell_formula_units_Z 2
_cell_length_a 12.2384(2)
_cell_length_b 15.4948(3)
_cell_length_c 17.5543(3)
_cell_measurement_reflns_used 11678
_cell_measurement_temperature 150(2)
_cell_measurement_theta_max 27.485
_cell_measurement_theta_min 5.097
_cell_volume 2942.02(9)
_computing_cell_refinement 'Denzo/Scalepack (Otwinowski & Minor 1997)'
_computing_data_collection 'Collect (Nonius BV, 1997-2000)'
_computing_data_reduction 'Denzo/Scalepack (Otwinowski & Minor 1997)'
_computing_molecular_graphics 'ORTEP3 (Farrugia, 1997)'
_computing_publication_material 'Bruker SHELXTL'
_computing_structure_refinement 'SHELXL-97 (Sheldrick, 2008)'
_computing_structure_solution 'SHELXS-97 (Sheldrick, 2008)'
_diffrn_ambient_temperature 150(2)
_diffrn_detector_area_resol_mean 9
_diffrn_measured_fraction_theta_full 0.989
_diffrn_measured_fraction_theta_max 0.989
_diffrn_measurement_device '95mm CCD camera on \k-goniostat'
_diffrn_measurement_device_type KappaCCD
_diffrn_measurement_method CCD
_diffrn_radiation_monochromator 'horizonally mounted graphite crystal'
_diffrn_radiation_source 'fine-focus sealed tube'
_diffrn_radiation_type MoK\a
_diffrn_radiation_wavelength 0.71073
_diffrn_reflns_av_R_equivalents 0.0313
_diffrn_reflns_av_sigmaI/netI 0.0497
_diffrn_reflns_limit_h_max 14
_diffrn_reflns_limit_h_min -14
_diffrn_reflns_limit_k_max 18
_diffrn_reflns_limit_k_min -18
_diffrn_reflns_limit_l_max 20
_diffrn_reflns_limit_l_min -20
_diffrn_reflns_number 18611
_diffrn_reflns_theta_full 25.03
_diffrn_reflns_theta_max 25.03
_diffrn_reflns_theta_min 5.13
_exptl_absorpt_coefficient_mu 0.495
_exptl_absorpt_correction_T_max 1.0
_exptl_absorpt_correction_T_min 0.927
_exptl_absorpt_correction_type multi-scan
_exptl_absorpt_process_details 'Denzo/Scalepack (Otwinowski & Minor 1997)'
_exptl_crystal_colour yellow
_exptl_crystal_density_diffrn 1.560
_exptl_crystal_density_meas ?
_exptl_crystal_density_method 'not measured'
_exptl_crystal_description block
_exptl_crystal_F_000 1392
_exptl_crystal_size_max 0.36
_exptl_crystal_size_mid 0.20
_exptl_crystal_size_min 0.14
_refine_diff_density_max 2.251
_refine_diff_density_min -1.592
_refine_diff_density_rms 0.080
_refine_ls_extinction_coef 0.0034(9)
_refine_ls_extinction_expression Fc^*^=kFc[1+0.001xFc^2^\l^3^/sin(2\q)]^-1/4^
_refine_ls_extinction_method SHELXL
_refine_ls_goodness_of_fit_ref 1.033
_refine_ls_hydrogen_treatment constr
_refine_ls_matrix_type full
_refine_ls_number_parameters 949
_refine_ls_number_reflns 10291
_refine_ls_number_restraints 788
_refine_ls_restrained_S_all 1.052
_refine_ls_R_factor_all 0.0917
_refine_ls_R_factor_gt 0.0660
_refine_ls_shift/su_max 0.002
_refine_ls_shift/su_mean 0.000
_refine_ls_structure_factor_coef Fsqd
_refine_ls_weighting_details 'calc w=1/[\s^2^(Fo^2^)+(0.0744P)^2^+8.0051P] where P=(Fo^2^+2Fc^2^)/3'
_refine_ls_weighting_scheme calc
_refine_ls_wR_factor_gt 0.1620
_refine_ls_wR_factor_ref 0.1787
_reflns_number_gt 7548
_reflns_number_total 10291
_reflns_threshold_expression >2sigma(I)
_cod_data_source_file cs300541m_si_002.cif
_cod_data_source_block 002ip11
_cod_depositor_comments
;
The following automatic conversions were performed:

'_chemical_melting_point' value 'not measured' was changed to '?' -
the value is undefined or not given.

'_symmetry_cell_setting' value
'Triclinic' changed to 'triclinic' according to
/home/saulius/struct/CIF-dictionaries/cif_core.dic dictionary named
'cif_core.dic' version 2.4.2 from 2011-04-26.

Automatic conversion script
Id: cif_fix_values 1891 2012-01-12 08:04:46Z andrius 

The following automatic conversions were performed:

'_exptl_crystal_density_meas' value 'not measured' was changed to '?'
- the value is perceived as not measured.

Automatic conversion script
Id: cif_fix_values 3008 2015-01-20 13:52:24Z robertas 
;
_cod_original_sg_symbol_H-M P-1
_cod_database_code 4507143

loop_
_symmetry_equiv_pos_as_xyz
'x, y, z'
'-x, -y, -z'

loop_
_atom_site_label
_atom_site_type_symbol
_atom_site_fract_x
_atom_site_fract_y
_atom_site_fract_z
_atom_site_U_iso_or_equiv
_atom_site_adp_type
_atom_site_occupancy
_atom_site_symmetry_multiplicity
_atom_site_calc_flag
_atom_site_refinement_flags
_atom_site_disorder_assembly
_atom_site_disorder_group
Rh1 Rh 0.48278(4) 0.31255(3) 0.29283(3) 0.0582(2) Uani 1 1 d D . .
P1 P 0.42073(15) 0.20311(11) 0.34347(12) 0.0597(4) Uani 1 1 d D A .
P2 P 0.36330(12) 0.18083(9) 0.18019(10) 0.0497(4) Uani 1 1 d D A .
C1 C 0.5578(12) 0.4069(7) 0.3983(6) 0.070(4) Uani 0.36 1 d PDU A 1
O1 O 0.6055(12) 0.4649(9) 0.4621(7) 0.086(4) Uani 0.36 1 d PDU A 1
C101 C 0.5179(19) 0.4156(10) 0.3890(9) 0.063(4) Uani 0.32 1 d PDU A 2
O11 O 0.5415(14) 0.4747(8) 0.4507(7) 0.071(4) Uani 0.32 1 d PDU A 2
C301 C 0.5925(17) 0.3919(13) 0.4003(8) 0.068(4) Uani 0.32 1 d PDU A 3
O31 O 0.6567(15) 0.4386(10) 0.4672(7) 0.082(4) Uani 0.32 1 d PDU A 3
S1 S 0.53390(15) 0.40910(11) 0.21661(11) 0.0665(4) Uani 1 1 d . A .
C2 C 0.5625(8) 0.5262(5) 0.2790(6) 0.089(2) Uani 1 1 d . . .
H2A H 0.6184 0.5360 0.3375 0.133 Uiso 1 1 calc R A .
H2B H 0.4869 0.5392 0.2796 0.133 Uiso 1 1 calc R . .
H2C H 0.5980 0.5673 0.2541 0.133 Uiso 1 1 calc R . .
C3 C 0.6812(6) 0.4038(4) 0.2230(4) 0.0652(16) Uani 1 1 d . . .
C4 C 0.7358(7) 0.4541(5) 0.1827(4) 0.0732(19) Uani 1 1 d . A .
H4 H 0.6981 0.4947 0.1564 0.088 Uiso 1 1 calc R . .
C5 C 0.8431(8) 0.4434(6) 0.1823(5) 0.087(2) Uani 1 1 d . . .
H5 H 0.8792 0.4759 0.1537 0.104 Uiso 1 1 calc R A .
C6 C 0.9009(8) 0.3883(6) 0.2209(5) 0.089(2) Uani 1 1 d . A .
H6 H 0.9768 0.3830 0.2200 0.107 Uiso 1 1 calc R . .
C7 C 0.8494(7) 0.3404(5) 0.2610(6) 0.091(3) Uani 1 1 d . . .
H7 H 0.8891 0.3009 0.2877 0.109 Uiso 1 1 calc R A .
C8 C 0.7419(7) 0.3488(5) 0.2630(5) 0.080(2) Uani 1 1 d . A .
H8 H 0.7078 0.3162 0.2925 0.096 Uiso 1 1 calc R . .
N23 N 0.3360(5) 0.1263(3) 0.2459(4) 0.0612(14) Uani 1 1 d . . .
C9 C 0.2564(7) 0.0343(4) 0.2250(6) 0.084(2) Uani 1 1 d . A .
H9A H 0.1733 0.0388 0.2108 0.125 Uiso 1 1 calc R . .
H9B H 0.2815 0.0116 0.2742 0.125 Uiso 1 1 calc R . .
H9C H 0.2620 -0.0082 0.1762 0.125 Uiso 1 1 calc R . .
C10 C 0.3209(6) 0.2175(4) 0.3999(4) 0.0635(16) Uani 1 1 d . . .
H10 H 0.2943 0.1572 0.4081 0.076 Uiso 1 1 calc R A .
C11 C 0.2096(6) 0.2413(4) 0.3484(5) 0.0657(17) Uani 1 1 d . A .
H11A H 0.1606 0.2525 0.3819 0.099 Uiso 1 1 calc R . .
H11B H 0.1630 0.1901 0.2960 0.099 Uiso 1 1 calc R . .
H11C H 0.2331 0.2966 0.3338 0.099 Uiso 1 1 calc R . .
C12 C 0.3851(10) 0.2881(6) 0.4878(5) 0.112(3) Uani 1 1 d . A .
H12A H 0.4000 0.3497 0.4820 0.169 Uiso 1 1 calc R . .
H12B H 0.4618 0.2756 0.5173 0.169 Uiso 1 1 calc R . .
H12C H 0.3349 0.2845 0.5207 0.169 Uiso 1 1 calc R . .
C13 C 0.5261(8) 0.1332(6) 0.3837(6) 0.062(3) Uani 0.600(13) 1 d PDU A 1
H13 H 0.5443 0.0989 0.3355 0.075 Uiso 0.600(13) 1 calc PR A 1
C14 C 0.4749(12) 0.0653(7) 0.4194(8) 0.062(3) Uani 0.600(13) 1 d PDU A 1
H14A H 0.5319 0.0288 0.4373 0.093 Uiso 0.600(13) 1 calc PR A 1
H14B H 0.3989 0.0245 0.3756 0.093 Uiso 0.600(13) 1 calc PR A 1
H14C H 0.4605 0.0983 0.4686 0.093 Uiso 0.600(13) 1 calc PR A 1
C15 C 0.6411(12) 0.2025(9) 0.4501(8) 0.088(4) Uani 0.600(13) 1 d PDU A 1
H15A H 0.6241 0.2373 0.4973 0.132 Uiso 0.600(13) 1 calc PR A 1
H15B H 0.6716 0.2448 0.4240 0.132 Uiso 0.600(13) 1 calc PR A 1
H15C H 0.7016 0.1699 0.4718 0.132 Uiso 0.600(13) 1 calc PR A 1
C113 C 0.5479(11) 0.1805(11) 0.4277(10) 0.066(4) Uani 0.400(13) 1 d PDU A 2
H113 H 0.5621 0.2281 0.4820 0.079 Uiso 0.400(13) 1 calc PR A 2
C114 C 0.5231(18) 0.0899(12) 0.4447(14) 0.069(5) Uani 0.400(13) 1 d PDU A 2
H11D H 0.4846 0.0402 0.3904 0.103 Uiso 0.400(13) 1 calc PR A 2
H11E H 0.4697 0.0911 0.4755 0.103 Uiso 0.400(13) 1 calc PR A 2
H11F H 0.5989 0.0797 0.4790 0.103 Uiso 0.400(13) 1 calc PR A 2
C115 C 0.6666(15) 0.1988(14) 0.4161(16) 0.084(5) Uani 0.400(13) 1 d PDU A 2
H11G H 0.7313 0.1948 0.4658 0.126 Uiso 0.400(13) 1 calc PR A 2
H11H H 0.6844 0.2603 0.4105 0.126 Uiso 0.400(13) 1 calc PR A 2
H11I H 0.6604 0.1529 0.3647 0.126 Uiso 0.400(13) 1 calc PR A 2
C16 C 0.2348(7) 0.2007(6) 0.0965(6) 0.047(2) Uani 0.558(13) 1 d PDU A 1
H16 H 0.2711 0.2300 0.0627 0.057 Uiso 0.558(13) 1 calc PR A 1
C17 C 0.1817(10) 0.2709(7) 0.1369(8) 0.057(3) Uani 0.558(13) 1 d PDU A 1
H17A H 0.1229 0.2873 0.0923 0.086 Uiso 0.558(13) 1 calc PR A 1
H17B H 0.2458 0.3259 0.1751 0.086 Uiso 0.558(13) 1 calc PR A 1
H17C H 0.1418 0.2451 0.1694 0.086 Uiso 0.558(13) 1 calc PR A 1
C18 C 0.1377(13) 0.1159(7) 0.0319(8) 0.054(3) Uani 0.558(13) 1 d PDU A 1
H18A H 0.0984 0.0840 0.0615 0.081 Uiso 0.558(13) 1 calc PR A 1
H18B H 0.1743 0.0746 0.0029 0.081 Uiso 0.558(13) 1 calc PR A 1
H18C H 0.0780 0.1346 -0.0100 0.081 Uiso 0.558(13) 1 calc PR A 1
C116 C 0.2057(8) 0.1850(7) 0.1287(7) 0.044(3) Uani 0.442(13) 1 d PDU A 2
H116 H 0.1685 0.1899 0.1716 0.053 Uiso 0.442(13) 1 calc PR A 2
C117 C 0.2073(13) 0.2706(8) 0.1017(9) 0.051(3) Uani 0.442(13) 1 d PDU A 2
H11J H 0.2451 0.2674 0.0604 0.077 Uiso 0.442(13) 1 calc PR A 2
H11K H 0.2532 0.3246 0.1516 0.077 Uiso 0.442(13) 1 calc PR A 2
H11L H 0.1248 0.2753 0.0755 0.077 Uiso 0.442(13) 1 calc PR A 2
C118 C 0.1329(19) 0.0985(8) 0.0537(10) 0.060(5) Uani 0.442(13) 1 d PDU A 2
H11M H 0.0480 0.0993 0.0325 0.090 Uiso 0.442(13) 1 calc PR A 2
H11N H 0.1414 0.0442 0.0724 0.090 Uiso 0.442(13) 1 calc PR A 2
H11O H 0.1624 0.0966 0.0082 0.090 Uiso 0.442(13) 1 calc PR A 2
C19 C 0.4169(5) 0.1066(4) 0.1111(4) 0.0589(15) Uani 1 1 d D . .
H19 H 0.3500 0.0503 0.0749 0.071 Uiso 1 1 calc R A .
C20 C 0.5225(6) 0.0767(5) 0.1620(5) 0.079(2) Uani 1 1 d D A .
H20A H 0.5548 0.0430 0.1236 0.119 Uiso 1 1 calc R . .
H20B H 0.4963 0.0368 0.1917 0.119 Uiso 1 1 calc R . .
H20C H 0.5850 0.1309 0.2038 0.119 Uiso 1 1 calc R . .
C21 C 0.4478(7) 0.1553(5) 0.0519(5) 0.089(2) Uani 1 1 d D A .
H21A H 0.5086 0.2134 0.0860 0.134 Uiso 1 1 calc R . .
H21B H 0.3753 0.1676 0.0153 0.134 Uiso 1 1 calc R . .
H21C H 0.4793 0.1160 0.0166 0.134 Uiso 1 1 calc R . .
B200 B 0.9659(4) 0.2416(3) 0.7759(3) 0.0264(10) Uani 1 1 d . . .
C201 C 0.8523(4) 0.2234(3) 0.8049(3) 0.0260(9) Uani 1 1 d . . .
C202 C 0.7329(4) 0.2074(3) 0.7473(3) 0.0314(9) Uani 1 1 d . . .
H202 H 0.7189 0.2091 0.6910 0.038 Uiso 1 1 calc R . .
C203 C 0.6356(4) 0.1895(3) 0.7691(3) 0.0338(10) Uani 1 1 d . . .
C204 C 0.6510(4) 0.1849(3) 0.8502(3) 0.0344(10) Uani 1 1 d . . .
H204 H 0.5842 0.1735 0.8656 0.041 Uiso 1 1 calc R . .
C205 C 0.7672(4) 0.1975(3) 0.9077(3) 0.0313(9) Uani 1 1 d D B .
C206 C 0.8648(4) 0.2158(3) 0.8849(3) 0.0291(9) Uani 1 1 d . . .
H206 H 0.9431 0.2234 0.9255 0.035 Uiso 1 1 calc R . .
C207 C 0.5113(4) 0.1784(4) 0.7060(3) 0.0483(13) Uani 1 1 d . . .
F1 F 0.5024(3) 0.1529(3) 0.6263(2) 0.0767(11) Uani 1 1 d U . .
F2 F 0.4775(4) 0.2550(3) 0.7149(3) 0.1066(17) Uani 1 1 d U . .
F3 F 0.4289(3) 0.1179(4) 0.7117(3) 0.1053(17) Uani 1 1 d U . .
C208 C 0.7868(4) 0.1902(3) 0.9938(3) 0.0459(12) Uani 1 1 d D . .
F4 F 0.6939(7) 0.1837(9) 1.0134(6) 0.106(5) Uani 0.50 1 d PDU B 1
F5 F 0.8756(7) 0.2568(6) 1.0551(4) 0.069(4) Uani 0.50 1 d PDU B 1
F6 F 0.8259(9) 0.1141(5) 1.0017(5) 0.076(3) Uani 0.50 1 d PDU B 1
F104 F 0.8963(6) 0.2285(7) 1.0505(4) 0.065(4) Uani 0.50 1 d PDU B 2
F105 F 0.7560(12) 0.1061(4) 0.9957(6) 0.109(5) Uani 0.50 1 d PDU B 2
F106 F 0.7179(7) 0.2347(7) 1.0262(5) 0.066(3) Uani 0.50 1 d PDU B 2
C209 C 0.9742(4) 0.1393(3) 0.7298(3) 0.0260(9) Uani 1 1 d . . .
C210 C 0.9084(4) 0.0939(3) 0.6428(3) 0.0284(9) Uani 1 1 d . . .
H210 H 0.8589 0.1243 0.6097 0.034 Uiso 1 1 calc R . .
C211 C 0.9126(4) 0.0066(3) 0.6028(3) 0.0307(9) Uani 1 1 d D C .
C212 C 0.9827(4) -0.0405(3) 0.6493(3) 0.0339(10) Uani 1 1 d . . .
H212 H 0.9869 -0.1000 0.6223 0.041 Uiso 1 1 calc R . .
C213 C 1.0460(4) 0.0011(3) 0.7355(3) 0.0329(10) Uani 1 1 d . . .
C214 C 1.0413(4) 0.0884(3) 0.7749(3) 0.0286(9) Uani 1 1 d . . .
H214 H 1.0850 0.1148 0.8346 0.034 Uiso 1 1 calc R . .
C215 C 0.8410(4) -0.0356(3) 0.5094(3) 0.0427(12) Uani 1 1 d D . .
F7 F 0.8681(10) 0.0149(7) 0.4641(4) 0.058(3) Uani 0.64(3) 1 d PDU C 1
F8 F 0.7241(4) -0.0432(10) 0.4914(4) 0.069(3) Uani 0.64(3) 1 d PDU C 1
F9 F 0.8507(15) -0.1180(6) 0.4783(4) 0.097(4) Uani 0.64(3) 1 d PDU C 1
F107 F 0.7317(11) -0.083(2) 0.4902(7) 0.101(8) Uani 0.36(3) 1 d PDU C 2
F108 F 0.8919(19) -0.0941(16) 0.4733(7) 0.077(6) Uani 0.36(3) 1 d PDU C 2
F109 F 0.831(3) 0.0248(8) 0.4672(6) 0.065(6) Uani 0.36(3) 1 d PDU C 2
C216 C 1.1199(5) -0.0479(3) 0.7891(4) 0.0519(14) Uani 1 1 d . . .
F10 F 1.1456(5) -0.1162(3) 0.7441(3) 0.1100(18) Uani 1 1 d U . .
F11 F 1.0622(4) -0.0845(4) 0.8310(3) 0.1086(16) Uani 1 1 d U . .
F12 F 1.2197(3) 0.0053(2) 0.8497(3) 0.0917(14) Uani 1 1 d U . .
C217 C 1.0915(4) 0.3013(3) 0.8568(3) 0.0271(9) Uani 1 1 d . . .
C218 C 1.2043(4) 0.2913(3) 0.8594(3) 0.0285(9) Uani 1 1 d . . .
H218 H 1.2080 0.2453 0.8145 0.034 Uiso 1 1 calc R . .
C219 C 1.3110(4) 0.3458(3) 0.9251(3) 0.0305(9) Uani 1 1 d . . .
C220 C 1.3102(4) 0.4153(3) 0.9913(3) 0.0347(10) Uani 1 1 d . . .
H220 H 1.3829 0.4531 1.0363 0.042 Uiso 1 1 calc R . .
C221 C 1.1998(4) 0.4276(3) 0.9894(3) 0.0334(10) Uani 1 1 d . . .
C222 C 1.0934(4) 0.3729(3) 0.9243(3) 0.0303(9) Uani 1 1 d . . .
H222 H 1.0194 0.3839 0.9250 0.036 Uiso 1 1 calc R . .
C223 C 1.4275(4) 0.3322(3) 0.9229(3) 0.0402(11) Uani 1 1 d . . .
F13 F 1.5185(3) 0.3652(3) 0.9984(2) 0.0734(11) Uani 1 1 d U . .
F14 F 1.4612(3) 0.3736(3) 0.8730(2) 0.0734(10) Uani 1 1 d U . .
F15 F 1.4235(3) 0.2440(2) 0.8932(3) 0.0691(10) Uani 1 1 d U . .
C224 C 1.1951(5) 0.5042(4) 1.0583(3) 0.0484(13) Uani 1 1 d . . .
F16 F 1.2942(3) 0.5303(3) 1.1297(2) 0.0802(12) Uani 1 1 d U . .
F17 F 1.1800(4) 0.5778(2) 1.0339(3) 0.0839(12) Uani 1 1 d U . .
F18 F 1.1032(3) 0.4809(2) 1.0805(2) 0.0581(8) Uani 1 1 d U . .
C225 C 0.9448(4) 0.3033(3) 0.7105(3) 0.0295(9) Uani 1 1 d . . .
C226 C 1.0011(4) 0.2997(3) 0.6532(3) 0.0376(11) Uani 1 1 d . . .
H226 H 1.0504 0.2582 0.6505 0.045 Uiso 1 1 calc R . .
C227 C 0.9880(5) 0.3541(3) 0.6001(3) 0.0454(12) Uani 1 1 d D D .
C228 C 0.9169(5) 0.4154(3) 0.6012(3) 0.0442(12) Uani 1 1 d . . .
H228 H 0.9070 0.4523 0.5644 0.053 Uiso 1 1 calc R . .
C229 C 0.8611(5) 0.4209(3) 0.6577(3) 0.0437(12) Uani 1 1 d . . .
C230 C 0.8757(4) 0.3672(3) 0.7120(3) 0.0370(10) Uani 1 1 d . . .
H230 H 0.8376 0.3741 0.7512 0.044 Uiso 1 1 calc R . .
C231 C 1.0483(6) 0.3456(4) 0.5393(4) 0.077(2) Uani 1 1 d D . .
F19 F 1.0730(10) 0.4184(5) 0.5180(7) 0.146(4) Uani 0.790(11) 1 d PDU D 1
F20 F 0.9878(7) 0.2764(6) 0.4681(4) 0.117(3) Uani 0.790(11) 1 d PDU D 1
F21 F 1.1539(5) 0.3236(5) 0.5689(4) 0.099(2) Uani 0.790(11) 1 d PDU D 1
F119 F 1.064(3) 0.2656(9) 0.5113(15) 0.099(8) Uani 0.210(11) 1 d PDU D 2
F120 F 1.1533(14) 0.4056(16) 0.5695(11) 0.154(13) Uani 0.210(11) 1 d PDU D 2
F121 F 0.9845(16) 0.3647(19) 0.4690(9) 0.080(7) Uani 0.210(11) 1 d PDU D 2
C232 C 0.7754(7) 0.4837(4) 0.6618(5) 0.0685(18) Uani 1 1 d . . .
F22 F 0.7867(5) 0.5416(3) 0.6165(3) 0.0974(14) Uani 1 1 d U . .
F23 F 0.6614(4) 0.4354(3) 0.6282(4) 0.1029(15) Uani 1 1 d U . .
F24 F 0.7984(5) 0.5327(3) 0.7376(3) 0.1033(15) Uani 1 1 d U . .

loop_
_atom_site_aniso_label
_atom_site_aniso_U_11
_atom_site_aniso_U_22
_atom_site_aniso_U_33
_atom_site_aniso_U_23
_atom_site_aniso_U_13
_atom_site_aniso_U_12
Rh1 0.0525(3) 0.0513(3) 0.0556(3) 0.0310(2) 0.0028(2) -0.0090(2)
P1 0.0598(9) 0.0544(9) 0.0857(12) 0.0474(9) 0.0342(9) 0.0189(7)
P2 0.0366(7) 0.0336(7) 0.0722(10) 0.0166(6) 0.0148(7) 0.0056(5)
C1 0.066(7) 0.071(6) 0.060(5) 0.030(5) 0.007(5) 0.007(5)
O1 0.079(7) 0.084(6) 0.067(6) 0.021(5) 0.001(6) 0.008(6)
C101 0.059(6) 0.062(6) 0.062(5) 0.026(5) 0.009(5) 0.019(5)
O11 0.060(6) 0.072(6) 0.069(6) 0.031(5) 0.003(5) 0.027(5)
C301 0.067(6) 0.070(6) 0.060(5) 0.027(5) 0.013(5) 0.012(5)
O31 0.081(7) 0.077(6) 0.070(6) 0.016(5) 0.013(5) 0.019(5)
S1 0.0626(10) 0.0641(9) 0.0674(10) 0.0365(8) 0.0131(8) 0.0047(8)
C2 0.095(6) 0.069(5) 0.114(6) 0.044(4) 0.043(5) 0.025(4)
C3 0.071(4) 0.053(3) 0.059(4) 0.022(3) 0.014(3) 0.002(3)
C4 0.077(5) 0.072(4) 0.069(4) 0.034(4) 0.026(4) 0.001(4)
C5 0.079(5) 0.103(6) 0.060(4) 0.018(4) 0.022(4) -0.007(5)
C6 0.072(5) 0.079(5) 0.082(5) -0.011(4) 0.022(4) -0.003(4)
C7 0.063(5) 0.057(4) 0.140(8) 0.033(5) 0.024(5) 0.009(3)
C8 0.079(5) 0.066(4) 0.096(5) 0.042(4) 0.029(4) 0.009(4)
N23 0.074(3) 0.026(2) 0.102(4) 0.013(2) 0.064(3) 0.008(2)
C9 0.092(5) 0.027(3) 0.161(8) 0.027(4) 0.087(5) 0.014(3)
C10 0.088(5) 0.048(3) 0.073(4) 0.030(3) 0.045(4) 0.020(3)
C11 0.084(5) 0.051(3) 0.086(5) 0.020(3) 0.056(4) 0.033(3)
C12 0.159(9) 0.107(7) 0.069(5) 0.034(5) 0.047(6) 0.011(6)
C13 0.069(5) 0.064(5) 0.061(5) 0.032(4) 0.024(4) 0.021(4)
C14 0.081(7) 0.053(5) 0.050(6) 0.025(4) 0.014(5) 0.024(5)
C15 0.084(7) 0.094(6) 0.079(7) 0.043(6) 0.013(5) 0.022(5)
C113 0.067(6) 0.070(6) 0.070(6) 0.035(5) 0.024(5) 0.025(5)
C114 0.076(8) 0.068(7) 0.070(8) 0.035(6) 0.027(6) 0.024(6)
C115 0.073(7) 0.095(8) 0.081(8) 0.039(7) 0.020(6) 0.021(6)
C16 0.043(4) 0.044(4) 0.052(5) 0.011(4) 0.017(4) 0.010(4)
C17 0.054(5) 0.051(5) 0.060(6) 0.011(4) 0.015(4) 0.023(4)
C18 0.055(5) 0.047(5) 0.048(6) 0.015(4) 0.009(5) 0.009(4)
C116 0.037(5) 0.045(5) 0.050(5) 0.010(4) 0.021(4) 0.004(4)
C117 0.046(6) 0.050(6) 0.052(6) 0.013(5) 0.014(5) 0.013(5)
C118 0.051(6) 0.060(7) 0.056(7) 0.012(6) 0.016(6) 0.001(6)
C19 0.051(3) 0.058(3) 0.068(4) 0.020(3) 0.026(3) 0.010(3)
C20 0.068(4) 0.088(5) 0.106(6) 0.031(4) 0.052(4) 0.041(4)
C21 0.089(5) 0.093(6) 0.081(5) 0.034(4) 0.033(4) 0.002(4)
B200 0.026(2) 0.026(2) 0.027(2) 0.0092(19) 0.009(2) 0.0109(19)
C201 0.027(2) 0.0207(19) 0.028(2) 0.0031(16) 0.0090(18) 0.0094(16)
C202 0.030(2) 0.030(2) 0.031(2) 0.0075(18) 0.0081(19) 0.0112(18)
C203 0.028(2) 0.033(2) 0.033(2) 0.0011(19) 0.0068(19) 0.0100(18)
C204 0.030(2) 0.034(2) 0.038(3) 0.0051(19) 0.015(2) 0.0101(19)
C205 0.033(2) 0.030(2) 0.033(2) 0.0087(18) 0.014(2) 0.0109(18)
C206 0.025(2) 0.026(2) 0.033(2) 0.0082(18) 0.0072(18) 0.0099(17)
C207 0.030(3) 0.064(3) 0.041(3) 0.005(2) 0.009(2) 0.013(2)
F1 0.0360(17) 0.125(3) 0.0421(19) 0.0037(19) 0.0018(14) 0.0124(19)
F2 0.069(3) 0.104(3) 0.096(3) -0.005(2) -0.020(2) 0.059(2)
F3 0.0290(18) 0.171(5) 0.096(3) 0.067(3) -0.0004(19) -0.015(2)
C208 0.045(3) 0.052(3) 0.041(3) 0.014(2) 0.018(2) 0.009(2)
F4 0.049(5) 0.214(15) 0.084(7) 0.081(9) 0.041(5) 0.023(7)
F5 0.089(8) 0.069(5) 0.035(4) -0.002(3) 0.026(5) 0.001(5)
F6 0.108(8) 0.084(7) 0.054(5) 0.045(5) 0.031(5) 0.043(6)
F104 0.033(4) 0.125(9) 0.035(5) 0.020(5) 0.014(3) 0.022(5)
F105 0.202(14) 0.046(5) 0.061(6) 0.026(4) 0.040(8) -0.003(7)
F106 0.063(6) 0.113(7) 0.047(4) 0.031(4) 0.040(4) 0.039(5)
C209 0.025(2) 0.026(2) 0.028(2) 0.0096(17) 0.0096(18) 0.0079(17)
C210 0.024(2) 0.032(2) 0.032(2) 0.0144(18) 0.0112(18) 0.0094(17)
C211 0.030(2) 0.032(2) 0.028(2) 0.0066(18) 0.0119(19) 0.0046(18)
C212 0.036(2) 0.026(2) 0.040(3) 0.0082(19) 0.015(2) 0.0108(19)
C213 0.034(2) 0.029(2) 0.037(2) 0.0113(19) 0.012(2) 0.0126(19)
C214 0.030(2) 0.027(2) 0.027(2) 0.0078(17) 0.0087(18) 0.0076(17)
C215 0.041(3) 0.043(3) 0.036(3) 0.008(2) 0.010(2) 0.007(2)
F7 0.069(5) 0.069(5) 0.034(3) 0.012(3) 0.027(3) 0.003(4)
F8 0.038(4) 0.095(7) 0.044(4) 0.009(3) -0.001(3) -0.004(3)
F9 0.140(9) 0.045(4) 0.046(4) -0.017(3) -0.020(4) 0.038(5)
F107 0.054(8) 0.169(17) 0.040(7) 0.042(9) -0.004(6) -0.044(9)
F108 0.068(9) 0.072(10) 0.051(7) -0.033(6) 0.007(6) 0.025(8)
F109 0.124(14) 0.055(7) 0.022(5) 0.010(4) 0.030(6) 0.042(8)
C216 0.054(3) 0.034(3) 0.055(3) 0.012(2) 0.003(3) 0.020(2)
F10 0.154(4) 0.082(3) 0.080(3) 0.013(2) 0.010(3) 0.095(3)
F11 0.105(3) 0.132(4) 0.116(4) 0.102(3) 0.028(3) 0.042(3)
F12 0.067(2) 0.060(2) 0.101(3) 0.018(2) -0.024(2) 0.0297(19)
C217 0.026(2) 0.026(2) 0.030(2) 0.0107(17) 0.0093(18) 0.0095(17)
C218 0.030(2) 0.026(2) 0.030(2) 0.0082(17) 0.0124(19) 0.0099(17)
C219 0.025(2) 0.033(2) 0.034(2) 0.0106(19) 0.0114(19) 0.0071(18)
C220 0.024(2) 0.035(2) 0.036(2) 0.0060(19) 0.0066(19) 0.0021(18)
C221 0.030(2) 0.028(2) 0.036(2) 0.0032(19) 0.010(2) 0.0077(18)
C222 0.028(2) 0.028(2) 0.036(2) 0.0089(18) 0.0115(19) 0.0117(18)
C223 0.031(2) 0.048(3) 0.041(3) 0.011(2) 0.015(2) 0.010(2)
F13 0.0280(16) 0.116(3) 0.055(2) 0.0017(19) 0.0057(15) 0.0228(17)
F14 0.0485(19) 0.110(3) 0.089(3) 0.051(2) 0.0441(19) 0.0224(19)
F15 0.0394(17) 0.056(2) 0.112(3) 0.0090(19) 0.0373(19) 0.0214(15)
C224 0.041(3) 0.043(3) 0.043(3) -0.006(2) 0.010(2) 0.006(2)
F16 0.0430(18) 0.097(3) 0.053(2) -0.0323(19) 0.0016(16) 0.0143(18)
F17 0.138(4) 0.0347(17) 0.093(3) 0.0101(17) 0.064(3) 0.033(2)
F18 0.0501(18) 0.0626(19) 0.0516(18) -0.0069(15) 0.0253(15) 0.0123(15)
C225 0.026(2) 0.023(2) 0.032(2) 0.0089(17) 0.0026(18) 0.0054(17)
C226 0.039(3) 0.036(2) 0.049(3) 0.021(2) 0.024(2) 0.015(2)
C227 0.056(3) 0.036(3) 0.049(3) 0.018(2) 0.026(3) 0.010(2)
C228 0.057(3) 0.033(2) 0.039(3) 0.017(2) 0.011(2) 0.011(2)
C229 0.053(3) 0.031(2) 0.044(3) 0.015(2) 0.008(2) 0.018(2)
C230 0.044(3) 0.033(2) 0.032(2) 0.0109(19) 0.011(2) 0.014(2)
C231 0.118(6) 0.073(5) 0.087(5) 0.050(4) 0.073(5) 0.042(5)
F19 0.251(12) 0.103(5) 0.239(10) 0.130(6) 0.205(10) 0.099(7)
F20 0.151(7) 0.155(7) 0.074(4) 0.030(4) 0.074(5) 0.057(5)
F21 0.108(5) 0.110(5) 0.141(6) 0.067(5) 0.097(5) 0.044(4)
F119 0.19(2) 0.068(12) 0.107(16) 0.041(11) 0.123(15) 0.066(14)
F120 0.102(16) 0.19(2) 0.17(2) 0.041(18) 0.093(15) -0.045(15)
F121 0.102(14) 0.131(19) 0.045(10) 0.049(10) 0.053(9) 0.043(12)
C232 0.084(5) 0.048(3) 0.070(4) 0.030(3) 0.012(4) 0.028(3)
F22 0.138(4) 0.083(3) 0.121(4) 0.075(3) 0.061(3) 0.075(3)
F23 0.063(3) 0.098(3) 0.158(5) 0.063(3) 0.031(3) 0.041(2)
F24 0.146(4) 0.088(3) 0.111(4) 0.036(3) 0.065(3) 0.084(3)

loop_
_atom_type_symbol
_atom_type_description
_atom_type_scat_dispersion_real
_atom_type_scat_dispersion_imag
_atom_type_scat_source
C C 0.0033 0.0016 'International Tables Vol C Tables 4.2.6.8 and 6.1.1.4'
H H 0.0000 0.0000 'International Tables Vol C Tables 4.2.6.8 and 6.1.1.4'
B B 0.0013 0.0007 'International Tables Vol C Tables 4.2.6.8 and 6.1.1.4'
N N 0.0061 0.0033 'International Tables Vol C Tables 4.2.6.8 and 6.1.1.4'
O O 0.0106 0.0060 'International Tables Vol C Tables 4.2.6.8 and 6.1.1.4'
F F 0.0171 0.0103 'International Tables Vol C Tables 4.2.6.8 and 6.1.1.4'
P P 0.1023 0.0942 'International Tables Vol C Tables 4.2.6.8 and 6.1.1.4'
S S 0.1246 0.1234 'International Tables Vol C Tables 4.2.6.8 and 6.1.1.4'
Rh Rh -1.1178 0.9187 'International Tables Vol C Tables 4.2.6.8 and 6.1.1.4'

loop_
_geom_angle_atom_site_label_1
_geom_angle_atom_site_label_2
_geom_angle_atom_site_label_3
_geom_angle
C301 Rh1 C1 15.5(5)
C301 Rh1 C101 31.0(9)
C1 Rh1 C101 15.4(5)
C301 Rh1 P1 94.9(7)
C1 Rh1 P1 96.6(3)
C101 Rh1 P1 98.0(6)
C301 Rh1 P2 162.4(7)
C1 Rh1 P2 165.7(3)
C101 Rh1 P2 156.1(7)
P1 Rh1 P2 70.24(6)
C301 Rh1 S1 94.3(7)
C1 Rh1 S1 93.0(3)
C101 Rh1 S1 91.4(6)
P1 Rh1 S1 170.38(7)
P2 Rh1 S1 100.21(6)
N23 P1 C10 106.5(3)
N23 P1 C13 97.8(4)
C10 P1 C13 112.2(4)
N23 P1 C113 124.1(6)
C10 P1 C113 99.0(5)
C13 P1 C113 26.4(5)
N23 P1 Rh1 94.69(17)
C10 P1 Rh1 121.1(2)
C13 P1 Rh1 118.4(3)
C113 P1 Rh1 113.1(5)
N23 P1 P2 38.26(16)
C10 P1 P2 126.0(2)
C13 P1 P2 112.1(3)
C113 P1 P2 133.3(5)
Rh1 P1 P2 56.51(5)
N23 P2 C19 108.0(2)
N23 P2 C116 94.5(4)
C19 P2 C116 114.6(4)
N23 P2 C16 119.5(4)
C19 P2 C16 99.1(3)
C116 P2 C16 25.6(4)
N23 P2 Rh1 92.19(18)
C19 P2 Rh1 125.19(19)
C116 P2 Rh1 113.8(3)
C16 P2 Rh1 114.4(3)
N23 P2 P1 39.02(18)
C19 P2 P1 125.61(19)
C116 P2 P1 110.5(4)
C16 P2 P1 133.0(3)
Rh1 P2 P1 53.25(5)
O1 C1 Rh1 178.5(13)
O11 C101 Rh1 175.6(18)
O31 C301 Rh1 177(2)
C3 S1 C2 100.8(3)
C3 S1 Rh1 106.2(2)
C2 S1 Rh1 108.1(3)
C8 C3 C4 118.3(7)
C8 C3 S1 122.3(5)
C4 C3 S1 119.4(5)
C5 C4 C3 118.5(7)
C6 C5 C4 122.5(8)
C5 C6 C7 119.3(8)
C8 C7 C6 120.2(8)
C7 C8 C3 121.1(7)
C9 N23 P2 129.1(5)
C9 N23 P1 128.2(5)
P2 N23 P1 102.7(2)
C11 C10 C12 111.0(6)
C11 C10 P1 111.5(4)
C12 C10 P1 111.8(6)
C14 C13 C15 112.3(6)
C14 C13 P1 112.7(8)
C15 C13 P1 105.6(8)
C114 C113 C115 111.0(7)
C114 C113 P1 116.8(12)
C115 C113 P1 113.1(11)
C17 C16 C18 111.6(6)
C17 C16 P2 110.4(7)
C18 C16 P2 117.0(8)
C117 C116 C118 111.9(6)
C117 C116 P2 107.8(8)
C118 C116 P2 111.5(11)
C20 C19 C21 111.4(5)
C20 C19 P2 111.5(4)
C21 C19 P2 109.9(5)
C209 B200 C225 111.1(3)
C209 B200 C201 105.2(3)
C225 B200 C201 111.6(3)
C209 B200 C217 112.3(3)
C225 B200 C217 104.5(3)
C201 B200 C217 112.3(3)
C206 C201 C202 115.0(4)
C206 C201 B200 123.4(4)
C202 C201 B200 121.4(4)
C203 C202 C201 122.7(4)
C202 C203 C204 120.9(4)
C202 C203 C207 119.8(4)
C204 C203 C207 119.2(4)
C205 C204 C203 117.8(4)
C204 C205 C206 120.7(4)
C204 C205 C208 119.3(4)
C206 C205 C208 120.0(4)
C205 C206 C201 122.7(4)
F2 C207 F3 106.3(5)
F2 C207 F1 104.6(5)
F3 C207 F1 107.1(5)
F2 C207 C203 112.7(4)
F3 C207 C203 112.9(5)
F1 C207 C203 112.7(4)
F4 C208 F104 122.7(8)
F4 C208 F105 72.8(7)
F104 C208 F105 108.0(6)
F4 C208 F5 108.6(6)
F104 C208 F5 23.9(7)
F105 C208 F5 125.2(8)
F4 C208 F106 32.8(6)
F104 C208 F106 104.2(5)
F105 C208 F106 104.4(5)
F5 C208 F106 83.2(7)
F4 C208 F6 105.9(6)
F104 C208 F6 79.9(7)
F105 C208 F6 35.4(6)
F5 C208 F6 102.5(5)
F106 C208 F6 133.3(6)
F4 C208 C205 116.1(5)
F104 C208 C205 114.5(5)
F105 C208 C205 114.4(5)
F5 C208 C205 113.0(5)
F106 C208 C205 110.3(5)
F6 C208 C205 109.6(5)
C210 C209 C214 115.1(4)
C210 C209 B200 121.9(4)
C214 C209 B200 122.8(4)
C211 C210 C209 122.8(4)
C210 C211 C212 120.3(4)
C210 C211 C215 119.0(4)
C212 C211 C215 120.7(4)
C213 C212 C211 118.4(4)
C212 C213 C214 120.9(4)
C212 C213 C216 120.6(4)
C214 C213 C216 118.5(4)
C213 C214 C209 122.4(4)
F9 C215 F107 80.4(11)
F9 C215 F109 123.1(8)
F107 C215 F109 106.9(6)
F9 C215 F7 107.5(5)
F107 C215 F7 123.3(10)
F109 C215 F7 22.5(11)
F9 C215 F108 27.2(10)
F107 C215 F108 105.4(6)
F109 C215 F108 104.8(6)
F7 C215 F108 84.8(10)
F9 C215 F8 106.2(5)
F107 C215 F8 27.8(12)
F109 C215 F8 84.2(11)
F7 C215 F8 104.8(5)
F108 C215 F8 128.0(9)
F9 C215 C211 114.1(4)
F107 C215 C211 113.9(6)
F109 C215 C211 113.4(6)
F7 C215 C211 112.9(4)
F108 C215 C211 111.8(6)
F8 C215 C211 110.7(4)
F12 C216 F10 108.4(5)
F12 C216 F11 103.3(5)
F10 C216 F11 105.9(5)
F12 C216 C213 114.1(4)
F10 C216 C213 112.8(5)
F11 C216 C213 111.6(5)
C218 C217 C222 115.3(4)
C218 C217 B200 122.6(4)
C222 C217 B200 121.7(4)
C219 C218 C217 122.7(4)
C218 C219 C220 120.7(4)
C218 C219 C223 119.7(4)
C220 C219 C223 119.6(4)
C221 C220 C219 117.6(4)
C220 C221 C222 121.7(4)
C220 C221 C224 119.3(4)
C222 C221 C224 119.0(4)
C221 C222 C217 121.9(4)
F13 C223 F15 106.4(4)
F13 C223 F14 105.2(4)
F15 C223 F14 106.2(4)
F13 C223 C219 113.8(4)
F15 C223 C219 112.4(4)
F14 C223 C219 112.3(4)
F17 C224 F16 107.7(4)
F17 C224 F18 105.2(4)
F16 C224 F18 106.2(4)
F17 C224 C221 112.0(5)
F16 C224 C221 112.5(4)
F18 C224 C221 112.6(4)
C226 C225 C230 115.5(4)
C226 C225 B200 122.0(4)
C230 C225 B200 122.5(4)
C227 C226 C225 122.6(4)
C226 C227 C228 121.1(5)
C226 C227 C231 120.0(4)
C228 C227 C231 118.9(4)
C229 C228 C227 117.6(4)
C228 C229 C230 121.4(4)
C228 C229 C232 122.0(5)
C230 C229 C232 116.5(5)
C229 C230 C225 121.9(5)
F19 C231 F119 128.2(8)
F19 C231 F120 53.1(11)
F119 C231 F120 107.0(7)
F19 C231 F20 107.6(5)
F119 C231 F20 47.4(11)
F120 C231 F20 133.8(9)
F19 C231 F121 52.4(9)
F119 C231 F121 104.8(7)
F120 C231 F121 103.7(7)
F20 C231 F121 61.8(10)
F19 C231 F21 105.1(5)
F119 C231 F21 56.1(12)
F120 C231 F21 56.8(12)
F20 C231 F21 101.5(5)
F121 C231 F21 136.1(8)
F19 C231 C227 115.6(5)
F119 C231 C227 116.2(6)
F120 C231 C227 113.0(7)
F20 C231 C227 113.1(5)
F121 C231 C227 111.1(6)
F21 C231 C227 112.8(4)
F24 C232 F23 108.0(7)
F24 C232 F22 107.5(5)
F23 C232 F22 107.9(5)
F24 C232 C229 113.0(5)
F23 C232 C229 111.5(5)
F22 C232 C229 108.9(6)

loop_
_geom_bond_atom_site_label_1
_geom_bond_atom_site_label_2
_geom_bond_distance
Rh1 C301 1.885(10)
Rh1 C1 1.889(10)
Rh1 C101 1.901(10)
Rh1 P1 2.2394(14)
Rh1 P2 2.3310(15)
Rh1 S1 2.3753(16)
P1 N23 1.698(6)
P1 C10 1.824(6)
P1 C13 1.871(8)
P1 C113 1.892(10)
P1 P2 2.630(2)
P2 N23 1.670(5)
P2 C19 1.828(6)
P2 C116 1.850(8)
P2 C16 1.876(8)
C1 O1 1.150(11)
C101 O11 1.156(11)
C301 O31 1.149(11)
S1 C3 1.784(7)
S1 C2 1.796(8)
C3 C8 1.376(9)
C3 C4 1.404(9)
C4 C5 1.351(11)
C5 C6 1.350(12)
C6 C7 1.359(12)
C7 C8 1.353(10)
N23 C9 1.483(7)
C10 C11 1.511(9)
C10 C12 1.520(10)
C13 C14 1.507(7)
C13 C15 1.525(7)
C113 C114 1.510(7)
C113 C115 1.528(7)
C16 C17 1.509(7)
C16 C18 1.526(7)
C116 C117 1.509(7)
C116 C118 1.525(7)
C19 C20 1.510(6)
C19 C21 1.529(6)
B200 C209 1.638(6)
B200 C225 1.641(6)
B200 C201 1.642(6)
B200 C217 1.642(6)
C201 C206 1.396(6)
C201 C202 1.409(6)
C202 C203 1.380(6)
C203 C204 1.391(7)
C203 C207 1.502(6)
C204 C205 1.388(6)
C205 C206 1.393(6)
C205 C208 1.483(7)
C207 F2 1.307(6)
C207 F3 1.315(7)
C207 F1 1.322(6)
C208 F4 1.292(6)
C208 F104 1.308(6)
C208 F105 1.309(6)
C208 F5 1.320(6)
C208 F106 1.353(6)
C208 F6 1.357(6)
C209 C210 1.400(6)
C209 C214 1.405(6)
C210 C211 1.387(6)
C211 C212 1.390(6)
C211 C215 1.492(6)
C212 C213 1.377(6)
C213 C214 1.386(6)
C213 C216 1.500(7)
C215 F9 1.305(6)
C215 F107 1.312(7)
C215 F109 1.320(7)
C215 F7 1.321(6)
C215 F108 1.335(7)
C215 F8 1.336(6)
C216 F12 1.303(6)
C216 F10 1.312(6)
C216 F11 1.338(7)
C217 C218 1.399(6)
C217 C222 1.411(6)
C218 C219 1.388(6)
C219 C220 1.392(6)
C219 C223 1.484(6)
C220 C221 1.383(6)
C221 C222 1.384(6)
C221 C224 1.507(6)
C223 F13 1.329(6)
C223 F15 1.330(6)
C223 F14 1.333(6)
C224 F17 1.328(7)
C224 F16 1.335(6)
C224 F18 1.337(6)
C225 C226 1.395(6)
C225 C230 1.398(6)
C226 C227 1.383(7)
C227 C228 1.384(7)
C227 C231 1.483(8)
C228 C229 1.377(7)
C229 C230 1.391(7)
C229 C232 1.545(8)
C231 F19 1.293(6)
C231 F119 1.294(7)
C231 F120 1.317(7)
C231 F20 1.325(6)
C231 F121 1.344(7)
C231 F21 1.350(6)
C232 F24 1.276(8)
C232 F23 1.330(8)
C232 F22 1.351(7)
